data_7002664
loop_
_publ_author_name
'Galardon, Erwan'
'Tomas, Alain'
'Roussel, Pascal'
'Artaud, Isabelle'

_publ_section_title
;
 New fluorescent zinc complexes: towards specific sensors for hydrogen
 sulfide in solution
;
_journal_issue 42
_journal_name_full 'Dalton Transactions'
_journal_page_first 9126
_journal_paper_doi 10.1039/b907115f
_journal_year 2009
_chemical_formula_sum 'C40 H35 B N6 O2 S Zn'
_chemical_formula_weight 739.98
_chemical_name_systematic
;
?
;
_space_group_IT_number 2
_symmetry_cell_setting triclinic
_symmetry_space_group_name_Hall '-P 1'
_symmetry_space_group_name_H-M 'P -1'
_atom_sites_solution_hydrogens geom
_atom_sites_solution_primary direct
_atom_sites_solution_secondary difmap
_audit_creation_method SHELXL-97
_cell_angle_alpha 82.21(1)
_cell_angle_beta 77.72(1)
_cell_angle_gamma 61.40(1)
_cell_formula_units_Z 2
_cell_length_a 11.030(1)
_cell_length_b 11.081(1)
_cell_length_c 16.908(1)
_cell_measurement_reflns_used 9934
_cell_measurement_temperature 100(2)
_cell_measurement_theta_max 33.18
_cell_measurement_theta_min 2.64
_cell_volume 1771.5(3)
_computing_cell_refinement 'SAINT (Bruker, 2007) '
_computing_data_collection 'APEX2 (Bruker, 2007) '
_computing_data_reduction 'SAINT (Bruker, 2007) '
_computing_molecular_graphics 'ORTEP (III) '
_computing_structure_refinement 'SHELXL-97 (Sheldrick, 1997)'
_computing_structure_solution 'SHELXS-97 (Sheldrick, 1990)'
_diffrn_ambient_temperature 100(2)
_diffrn_measured_fraction_theta_full 0.953
_diffrn_measured_fraction_theta_max 0.953
_diffrn_measurement_device 'Bruker Smart'
_diffrn_measurement_device_type area
_diffrn_measurement_method '\f scans, and \w scans'
_diffrn_radiation_monochromator graphite
_diffrn_radiation_source 'fine-focus sealed tube'
_diffrn_radiation_type MoK\a
_diffrn_radiation_wavelength 0.71069
_diffrn_reflns_av_R_equivalents 0.0226
_diffrn_reflns_av_sigmaI/netI 0.0290
_diffrn_reflns_limit_h_max 16
_diffrn_reflns_limit_h_min -16
_diffrn_reflns_limit_k_max 16
_diffrn_reflns_limit_k_min -16
_diffrn_reflns_limit_l_max 24
_diffrn_reflns_limit_l_min -25
_diffrn_reflns_number 33514
_diffrn_reflns_theta_full 33.20
_diffrn_reflns_theta_max 33.20
_diffrn_reflns_theta_min 2.09
_diffrn_standards_interval_time 0
_diffrn_standards_number 0
_exptl_absorpt_coefficient_mu 0.797
_exptl_absorpt_correction_T_max 0.74
_exptl_absorpt_correction_T_min 0.65
_exptl_absorpt_correction_type multi-scan
_exptl_absorpt_process_details 'SADABS 2008/1, Siemmens, 2008'
_exptl_crystal_colour colorless
_exptl_crystal_density_diffrn 1.387
_exptl_crystal_density_method 'not measured'
_exptl_crystal_description irregular
_exptl_crystal_F_000 768
_exptl_crystal_size_max .50
_exptl_crystal_size_mid .40
_exptl_crystal_size_min .35
_refine_diff_density_max 1.512
_refine_diff_density_min -1.048
_refine_diff_density_rms 0.076
_refine_ls_extinction_method none
_refine_ls_goodness_of_fit_ref 1.030
_refine_ls_hydrogen_treatment mixed
_refine_ls_matrix_type full
_refine_ls_number_parameters 476
_refine_ls_number_reflns 12906
_refine_ls_number_restraints 4
_refine_ls_restrained_S_all 1.031
_refine_ls_R_factor_all 0.0459
_refine_ls_R_factor_gt 0.0376
_refine_ls_shift/su_max 0.001
_refine_ls_shift/su_mean 0.000
_refine_ls_structure_factor_coef Fsqd
_refine_ls_weighting_details 'calc w=1/[\s^2^(Fo^2^)+(0.0549P)^2^+0.9814P] where P=(Fo^2^+2Fc^2^)/3'
_refine_ls_weighting_scheme calc
_refine_ls_wR_factor_gt 0.0991
_refine_ls_wR_factor_ref 0.1039
_reflns_number_gt 11108
_reflns_number_total 12906
_reflns_threshold_expression >2sigma(I)
_cod_data_source_file b907115f.txt
_cod_data_source_block erw2
_cod_original_cell_volume 1771.6(2)
_cod_original_sg_symbol_H-M 'P -1 '
_cod_database_code 7002664

loop_
_symmetry_equiv_pos_as_xyz
'x, y, z'
'-x, -y, -z'

loop_
_atom_site_label
_atom_site_type_symbol
_atom_site_fract_x
_atom_site_fract_y
_atom_site_fract_z
_atom_site_U_iso_or_equiv
_atom_site_adp_type
_atom_site_occupancy
_atom_site_symmetry_multiplicity
_atom_site_calc_flag
_atom_site_refinement_flags
_atom_site_disorder_assembly
_atom_site_disorder_group
Zn1 Zn 0.208648(16) 0.186789(15) 0.257103(9) 0.01252(4) Uani 1 1 d . . .
S1 S 0.22771(4) 0.27315(4) 0.36400(2) 0.02114(7) Uani 1 1 d . . .
N1 N 0.05934(12) 0.12605(11) 0.26081(6) 0.01354(19) Uani 1 1 d . . .
N2 N 0.35697(12) 0.00497(12) 0.20263(7) 0.01442(19) Uani 1 1 d . . .
N3 N 0.17966(12) 0.29457(11) 0.14842(6) 0.01338(19) Uani 1 1 d . . .
N4 N 0.06904(12) 0.07793(11) 0.18752(6) 0.01358(19) Uani 1 1 d . . .
N5 N 0.32548(12) -0.00840(12) 0.13118(7) 0.01426(19) Uani 1 1 d . . .
N6 N 0.15455(12) 0.23105(11) 0.09386(6) 0.01262(18) Uani 1 1 d . . .
O2 O 0.80131(14) 0.29730(16) 0.06270(9) 0.0386(3) Uani 1 1 d . . .
O1 O 0.63871(11) 0.28524(12) 0.16047(7) 0.0228(2) Uani 1 1 d . . .
B1 B 0.17479(15) 0.08286(15) 0.11266(8) 0.0135(2) Uani 1 1 d D . .
H1 H 0.162(2) 0.047(2) 0.0622(11) 0.016 Uiso 1 1 d D . .
C1 C -0.04097(14) 0.10593(13) 0.31251(8) 0.0139(2) Uani 1 1 d . . .
C2 C -0.09634(15) 0.04607(14) 0.27230(8) 0.0168(2) Uani 1 1 d D . .
H2 H -0.168(2) 0.019(2) 0.2929(12) 0.020 Uiso 1 1 d D . .
C3 C -0.02398(14) 0.02888(14) 0.19380(8) 0.0155(2) Uani 1 1 d . . .
C4 C -0.03837(17) -0.03286(17) 0.12554(9) 0.0232(3) Uani 1 1 d . . .
H4A H -0.0603 0.0342 0.0798 0.028 Uiso 1 1 calc R . .
H4B H -0.1140 -0.0583 0.1432 0.028 Uiso 1 1 calc R . .
H4C H 0.0498 -0.1151 0.1088 0.028 Uiso 1 1 calc R . .
C5 C -0.08572(14) 0.14646(14) 0.39720(8) 0.0155(2) Uani 1 1 d . . .
C6 C 0.00494(16) 0.14829(18) 0.44262(9) 0.0232(3) Uani 1 1 d . . .
H6 H 0.1006 0.1190 0.4196 0.028 Uiso 1 1 calc R . .
C7 C -0.04409(19) 0.1929(2) 0.52151(10) 0.0315(4) Uani 1 1 d . . .
H7 H 0.0184 0.1938 0.5521 0.038 Uiso 1 1 calc R . .
C8 C -0.18379(19) 0.2361(2) 0.55598(10) 0.0307(4) Uani 1 1 d . . .
H8 H -0.2177 0.2696 0.6092 0.037 Uiso 1 1 calc R . .
C9 C -0.27314(16) 0.23006(17) 0.51208(9) 0.0231(3) Uani 1 1 d . . .
H9 H -0.3682 0.2574 0.5357 0.028 Uiso 1 1 calc R . .
C10 C -0.22440(15) 0.18439(15) 0.43392(8) 0.0178(2) Uani 1 1 d . . .
H10 H -0.2861 0.1787 0.4047 0.021 Uiso 1 1 calc R . .
C11 C 0.48859(13) -0.09385(13) 0.20642(8) 0.0139(2) Uani 1 1 d . . .
C12 C 0.54253(14) -0.17000(14) 0.13602(8) 0.0160(2) Uani 1 1 d D . .
H12 H 0.626(2) -0.244(2) 0.1232(12) 0.019 Uiso 1 1 d D . .
C13 C 0.43700(14) -0.11237(13) 0.08949(8) 0.0145(2) Uani 1 1 d . . .
C14 C 0.43796(15) -0.14784(15) 0.00697(8) 0.0190(2) Uani 1 1 d . . .
H14A H 0.3613 -0.1701 0.0092 0.023 Uiso 1 1 calc R . .
H14B H 0.5276 -0.2274 -0.0114 0.023 Uiso 1 1 calc R . .
H14C H 0.4256 -0.0692 -0.0309 0.023 Uiso 1 1 calc R . .
C15 C 0.55378(14) -0.11528(13) 0.27780(8) 0.0146(2) Uani 1 1 d . . .
C16 C 0.69871(14) -0.16759(14) 0.27020(8) 0.0173(2) Uani 1 1 d . . .
H16 H 0.7553 -0.1852 0.2180 0.021 Uiso 1 1 calc R . .
C17 C 0.76080(16) -0.19412(16) 0.33838(9) 0.0207(3) Uani 1 1 d . . .
H17 H 0.8595 -0.2305 0.3324 0.025 Uiso 1 1 calc R . .
C18 C 0.67952(17) -0.16780(16) 0.41496(9) 0.0232(3) Uani 1 1 d . . .
H18 H 0.7221 -0.1856 0.4614 0.028 Uiso 1 1 calc R . .
C19 C 0.53502(17) -0.11498(17) 0.42305(9) 0.0228(3) Uani 1 1 d . . .
H19 H 0.4787 -0.0962 0.4753 0.027 Uiso 1 1 calc R . .
C20 C 0.47259(15) -0.08960(15) 0.35522(8) 0.0186(2) Uani 1 1 d . . .
H20 H 0.3740 -0.0545 0.3615 0.022 Uiso 1 1 calc R . .
C21 C 0.18487(13) 0.40640(13) 0.10925(8) 0.0130(2) Uani 1 1 d . . .
C22 C 0.16327(14) 0.41535(13) 0.02948(8) 0.0139(2) Uani 1 1 d D . .
H22 H 0.160(2) 0.4845(19) -0.0104(11) 0.017 Uiso 1 1 d D . .
C23 C 0.14330(13) 0.30325(13) 0.02212(7) 0.0125(2) Uani 1 1 d . . .
C24 C 0.10978(14) 0.26260(14) -0.04769(8) 0.0154(2) Uani 1 1 d . . .
H24A H 0.1859 0.1730 -0.0660 0.018 Uiso 1 1 calc R . .
H24B H 0.0992 0.3317 -0.0921 0.018 Uiso 1 1 calc R . .
H24C H 0.0222 0.2564 -0.0309 0.018 Uiso 1 1 calc R . .
C25 C 0.21184(14) 0.50148(13) 0.14695(8) 0.0140(2) Uani 1 1 d . . .
C26 C 0.31792(16) 0.53395(15) 0.10722(8) 0.0192(2) Uani 1 1 d . . .
H26 H 0.3697 0.4962 0.0563 0.023 Uiso 1 1 calc R . .
C27 C 0.34800(18) 0.62134(16) 0.14195(9) 0.0228(3) Uani 1 1 d . . .
H27 H 0.4223 0.6406 0.1155 0.027 Uiso 1 1 calc R . .
C28 C 0.27016(18) 0.68017(16) 0.21482(10) 0.0239(3) Uani 1 1 d . . .
H28 H 0.2898 0.7410 0.2380 0.029 Uiso 1 1 calc R . .
C29 C 0.16329(17) 0.64992(17) 0.25384(10) 0.0248(3) Uani 1 1 d . . .
H29 H 0.1094 0.6907 0.3037 0.030 Uiso 1 1 calc R . .
C30 C 0.13435(15) 0.56022(15) 0.22050(9) 0.0197(3) Uani 1 1 d . . .
H30 H 0.0617 0.5392 0.2480 0.024 Uiso 1 1 calc R . .
C31 C 0.36650(15) 0.31162(15) 0.33146(9) 0.0193(2) Uani 1 1 d . . .
C32 C 0.38563(17) 0.38815(17) 0.38403(10) 0.0247(3) Uani 1 1 d . . .
H32 H 0.3258 0.4127 0.4350 0.030 Uiso 1 1 calc R . .
C33 C 0.48924(18) 0.42719(16) 0.36232(10) 0.0265(3) Uani 1 1 d . . .
H33 H 0.5005 0.4777 0.3989 0.032 Uiso 1 1 calc R . .
C34 C 0.57858(17) 0.39433(15) 0.28764(10) 0.0231(3) Uani 1 1 d . . .
C35 C 0.55845(15) 0.31892(15) 0.23629(9) 0.0186(2) Uani 1 1 d . . .
C36 C 0.45660(15) 0.27550(15) 0.25702(8) 0.0183(2) Uani 1 1 d . . .
H36 H 0.4481 0.2220 0.2212 0.022 Uiso 1 1 calc R . .
C37 C 0.74111(17) 0.32589(18) 0.13163(11) 0.0300(4) Uani 1 1 d . . .
C38 C 0.76668(19) 0.39716(19) 0.18583(13) 0.0337(4) Uani 1 1 d . . .
H38 H 0.8400 0.4216 0.1681 0.040 Uiso 1 1 calc R . .
C39 C 0.69152(19) 0.43084(17) 0.26050(13) 0.0310(4) Uani 1 1 d . . .
C40 C 0.7236(2) 0.5033(2) 0.31586(16) 0.0423(5) Uani 1 1 d . . .
H40A H 0.8003 0.5225 0.2876 0.051 Uiso 1 1 calc R . .
H40B H 0.7514 0.4447 0.3644 0.051 Uiso 1 1 calc R . .
H40C H 0.6401 0.5901 0.3316 0.051 Uiso 1 1 calc R . .

loop_
_atom_site_aniso_label
_atom_site_aniso_U_11
_atom_site_aniso_U_22
_atom_site_aniso_U_33
_atom_site_aniso_U_23
_atom_site_aniso_U_13
_atom_site_aniso_U_12
Zn1 0.01468(7) 0.01522(7) 0.01068(7) -0.00152(5) -0.00314(5) -0.00869(6)
S1 0.02345(17) 0.02931(18) 0.01644(15) -0.00358(12) -0.00284(12) -0.01638(15)
N1 0.0153(5) 0.0168(5) 0.0106(4) -0.0022(3) -0.0022(4) -0.0087(4)
N2 0.0157(5) 0.0171(5) 0.0124(4) -0.0014(4) -0.0033(4) -0.0086(4)
N3 0.0171(5) 0.0147(5) 0.0114(4) -0.0023(3) -0.0038(4) -0.0088(4)
N4 0.0166(5) 0.0164(5) 0.0118(4) -0.0017(3) -0.0030(4) -0.0103(4)
N5 0.0164(5) 0.0162(5) 0.0122(4) -0.0023(4) -0.0030(4) -0.0085(4)
N6 0.0162(5) 0.0141(5) 0.0103(4) -0.0018(3) -0.0033(3) -0.0085(4)
O2 0.0235(6) 0.0481(8) 0.0351(7) 0.0179(6) -0.0007(5) -0.0161(6)
O1 0.0173(5) 0.0286(5) 0.0216(5) 0.0047(4) -0.0017(4) -0.0120(4)
B1 0.0160(6) 0.0145(6) 0.0125(5) -0.0012(4) -0.0022(5) -0.0089(5)
C1 0.0146(5) 0.0155(5) 0.0130(5) 0.0000(4) -0.0029(4) -0.0079(4)
C2 0.0196(6) 0.0190(6) 0.0168(5) -0.0009(4) -0.0025(4) -0.0130(5)
C3 0.0189(6) 0.0168(5) 0.0160(5) -0.0013(4) -0.0038(4) -0.0118(5)
C4 0.0306(8) 0.0313(7) 0.0197(6) -0.0069(5) -0.0019(5) -0.0233(6)
C5 0.0171(6) 0.0190(6) 0.0119(5) 0.0004(4) -0.0024(4) -0.0098(5)
C6 0.0209(7) 0.0376(8) 0.0155(6) -0.0034(5) -0.0023(5) -0.0170(6)
C7 0.0294(8) 0.0575(11) 0.0175(6) -0.0082(7) -0.0025(6) -0.0270(8)
C8 0.0301(8) 0.0513(11) 0.0159(6) -0.0104(6) 0.0026(6) -0.0234(8)
C9 0.0201(6) 0.0314(8) 0.0178(6) -0.0040(5) 0.0020(5) -0.0132(6)
C10 0.0167(6) 0.0219(6) 0.0154(5) -0.0002(4) -0.0020(4) -0.0098(5)
C11 0.0139(5) 0.0151(5) 0.0140(5) -0.0005(4) -0.0015(4) -0.0080(4)
C12 0.0142(5) 0.0164(6) 0.0168(5) -0.0027(4) -0.0002(4) -0.0072(5)
C13 0.0166(6) 0.0146(5) 0.0136(5) -0.0020(4) -0.0004(4) -0.0088(5)
C14 0.0220(6) 0.0198(6) 0.0147(5) -0.0046(4) -0.0011(5) -0.0091(5)
C15 0.0151(5) 0.0148(5) 0.0155(5) 0.0004(4) -0.0031(4) -0.0082(4)
C16 0.0158(6) 0.0203(6) 0.0176(6) -0.0002(4) -0.0023(4) -0.0101(5)
C17 0.0185(6) 0.0244(7) 0.0232(6) 0.0010(5) -0.0067(5) -0.0124(5)
C18 0.0267(7) 0.0276(7) 0.0205(6) 0.0015(5) -0.0096(5) -0.0153(6)
C19 0.0253(7) 0.0285(7) 0.0152(6) -0.0019(5) -0.0029(5) -0.0130(6)
C20 0.0167(6) 0.0220(6) 0.0159(6) -0.0011(4) -0.0014(4) -0.0085(5)
C21 0.0129(5) 0.0130(5) 0.0141(5) -0.0019(4) -0.0029(4) -0.0061(4)
C22 0.0153(5) 0.0149(5) 0.0126(5) -0.0003(4) -0.0030(4) -0.0077(4)
C23 0.0124(5) 0.0146(5) 0.0108(5) -0.0015(4) -0.0023(4) -0.0062(4)
C24 0.0166(6) 0.0202(6) 0.0118(5) -0.0029(4) -0.0029(4) -0.0097(5)
C25 0.0163(5) 0.0123(5) 0.0153(5) 0.0001(4) -0.0060(4) -0.0069(4)
C26 0.0265(7) 0.0203(6) 0.0166(6) 0.0002(4) -0.0045(5) -0.0155(6)
C27 0.0326(8) 0.0236(7) 0.0230(6) 0.0034(5) -0.0093(6) -0.0209(6)
C28 0.0320(8) 0.0199(6) 0.0273(7) -0.0029(5) -0.0123(6) -0.0146(6)
C29 0.0249(7) 0.0264(7) 0.0258(7) -0.0119(6) -0.0054(6) -0.0110(6)
C30 0.0191(6) 0.0221(6) 0.0206(6) -0.0067(5) -0.0036(5) -0.0101(5)
C31 0.0163(6) 0.0223(6) 0.0182(6) 0.0018(5) -0.0048(5) -0.0080(5)
C32 0.0239(7) 0.0255(7) 0.0213(7) -0.0033(5) -0.0066(5) -0.0071(6)
C33 0.0287(8) 0.0209(7) 0.0310(8) -0.0023(6) -0.0150(6) -0.0082(6)
C34 0.0231(7) 0.0175(6) 0.0308(7) 0.0041(5) -0.0133(6) -0.0089(5)
C35 0.0160(6) 0.0183(6) 0.0196(6) 0.0034(5) -0.0049(5) -0.0069(5)
C36 0.0166(6) 0.0224(6) 0.0171(6) 0.0007(5) -0.0038(5) -0.0099(5)
C37 0.0184(7) 0.0313(8) 0.0375(9) 0.0181(7) -0.0082(6) -0.0127(6)
C38 0.0267(8) 0.0293(8) 0.0506(11) 0.0187(7) -0.0157(7) -0.0189(7)
C39 0.0306(8) 0.0191(7) 0.0504(11) 0.0132(7) -0.0224(8) -0.0146(6)
C40 0.0444(11) 0.0275(9) 0.0700(15) 0.0085(9) -0.0272(10) -0.0242(8)

loop_
_atom_type_symbol
_atom_type_description
_atom_type_scat_dispersion_real
_atom_type_scat_dispersion_imag
_atom_type_scat_source
Zn Zn 0.2839 1.4301 'International Tables Vol C Tables 4.2.6.8 and 6.1.1.4'
B B 0.0013 0.0007 'International Tables Vol C Tables 4.2.6.8 and 6.1.1.4'
O O 0.0106 0.0060 'International Tables Vol C Tables 4.2.6.8 and 6.1.1.4'
N N 0.0061 0.0033 'International Tables Vol C Tables 4.2.6.8 and 6.1.1.4'
C C 0.0033 0.0016 'International Tables Vol C Tables 4.2.6.8 and 6.1.1.4'
H H 0.0000 0.0000 'International Tables Vol C Tables 4.2.6.8 and 6.1.1.4'
S S 0.1246 0.1234 'International Tables Vol C Tables 4.2.6.8 and 6.1.1.4'

loop_
_geom_angle_atom_site_label_1
_geom_angle_atom_site_label_2
_geom_angle_atom_site_label_3
_geom_angle
_geom_angle_site_symmetry_1
_geom_angle_site_symmetry_3
_geom_angle_publ_flag
N1 Zn1 N3 95.68(4) . . ?
N1 Zn1 N2 88.96(4) . . ?
N3 Zn1 N2 92.94(4) . . ?
N1 Zn1 S1 122.79(3) . . ?
N3 Zn1 S1 121.76(3) . . ?
N2 Zn1 S1 125.87(3) . . ?
C31 S1 Zn1 105.97(5) . . ?
C1 N1 N4 106.47(10) . . ?
C1 N1 Zn1 141.69(9) . . ?
N4 N1 Zn1 111.56(8) . . ?
C11 N2 N5 107.03(10) . . ?
C11 N2 Zn1 139.60(9) . . ?
N5 N2 Zn1 111.88(8) . . ?
C21 N3 N6 106.47(10) . . ?
C21 N3 Zn1 140.64(9) . . ?
N6 N3 Zn1 112.73(8) . . ?
C3 N4 N1 110.04(10) . . ?
C3 N4 B1 128.32(11) . . ?
N1 N4 B1 121.64(10) . . ?
C13 N5 N2 110.12(11) . . ?
C13 N5 B1 130.24(11) . . ?
N2 N5 B1 119.46(10) . . ?
C23 N6 N3 110.00(10) . . ?
C23 N6 B1 128.65(10) . . ?
N3 N6 B1 119.77(10) . . ?
C35 O1 C37 121.43(14) . . ?
N4 B1 N6 110.64(10) . . ?
N4 B1 N5 108.81(10) . . ?
N6 B1 N5 107.74(10) . . ?
N4 B1 H1 110.2(11) . . ?
N6 B1 H1 109.3(11) . . ?
N5 B1 H1 110.1(10) . . ?
N1 C1 C2 109.67(11) . . ?
N1 C1 C5 123.60(11) . . ?
C2 C1 C5 126.69(12) . . ?
C3 C2 C1 106.13(11) . . ?
C3 C2 H2 124.5(12) . . ?
C1 C2 H2 129.3(12) . . ?
N4 C3 C2 107.68(11) . . ?
N4 C3 C4 123.49(12) . . ?
C2 C3 C4 128.82(12) . . ?
C3 C4 H4A 109.5 . . ?
C3 C4 H4B 109.5 . . ?
H4A C4 H4B 109.5 . . ?
C3 C4 H4C 109.5 . . ?
H4A C4 H4C 109.5 . . ?
H4B C4 H4C 109.5 . . ?
C6 C5 C10 118.55(12) . . ?
C6 C5 C1 122.52(12) . . ?
C10 C5 C1 118.93(12) . . ?
C7 C6 C5 120.25(14) . . ?
C7 C6 H6 119.9 . . ?
C5 C6 H6 119.9 . . ?
C8 C7 C6 120.52(15) . . ?
C8 C7 H7 119.7 . . ?
C6 C7 H7 119.7 . . ?
C9 C8 C7 119.43(14) . . ?
C9 C8 H8 120.3 . . ?
C7 C8 H8 120.3 . . ?
C10 C9 C8 120.19(14) . . ?
C10 C9 H9 119.9 . . ?
C8 C9 H9 119.9 . . ?
C9 C10 C5 120.96(13) . . ?
C9 C10 H10 119.5 . . ?
C5 C10 H10 119.5 . . ?
N2 C11 C12 109.25(11) . . ?
N2 C11 C15 121.78(11) . . ?
C12 C11 C15 128.89(12) . . ?
C13 C12 C11 106.07(12) . . ?
C13 C12 H12 125.1(13) . . ?
C11 C12 H12 128.7(13) . . ?
N5 C13 C12 107.50(11) . . ?
N5 C13 C14 122.92(12) . . ?
C12 C13 C14 129.55(12) . . ?
C13 C14 H14A 109.5 . . ?
C13 C14 H14B 109.5 . . ?
H14A C14 H14B 109.5 . . ?
C13 C14 H14C 109.5 . . ?
H14A C14 H14C 109.5 . . ?
H14B C14 H14C 109.5 . . ?
C16 C15 C20 118.64(12) . . ?
C16 C15 C11 120.78(12) . . ?
C20 C15 C11 120.52(12) . . ?
C17 C16 C15 120.60(13) . . ?
C17 C16 H16 119.7 . . ?
C15 C16 H16 119.7 . . ?
C18 C17 C16 120.44(13) . . ?
C18 C17 H17 119.8 . . ?
C16 C17 H17 119.8 . . ?
C17 C18 C19 119.35(13) . . ?
C17 C18 H18 120.3 . . ?
C19 C18 H18 120.3 . . ?
C20 C19 C18 120.46(14) . . ?
C20 C19 H19 119.8 . . ?
C18 C19 H19 119.8 . . ?
C19 C20 C15 120.51(13) . . ?
C19 C20 H20 119.7 . . ?
C15 C20 H20 119.7 . . ?
N3 C21 C22 110.04(11) . . ?
N3 C21 C25 123.22(11) . . ?
C22 C21 C25 126.73(12) . . ?
C23 C22 C21 105.62(11) . . ?
C23 C22 H22 126.8(12) . . ?
C21 C22 H22 127.5(12) . . ?
N6 C23 C22 107.85(11) . . ?
N6 C23 C24 122.18(11) . . ?
C22 C23 C24 129.93(12) . . ?
C23 C24 H24A 109.5 . . ?
C23 C24 H24B 109.5 . . ?
H24A C24 H24B 109.5 . . ?
C23 C24 H24C 109.5 . . ?
H24A C24 H24C 109.5 . . ?
H24B C24 H24C 109.5 . . ?
C30 C25 C26 119.28(12) . . ?
C30 C25 C21 121.90(12) . . ?
C26 C25 C21 118.82(12) . . ?
C27 C26 C25 120.29(13) . . ?
C27 C26 H26 119.9 . . ?
C25 C26 H26 119.9 . . ?
C28 C27 C26 120.22(14) . . ?
C28 C27 H27 119.9 . . ?
C26 C27 H27 119.9 . . ?
C27 C28 C29 119.66(13) . . ?
C27 C28 H28 120.2 . . ?
C29 C28 H28 120.2 . . ?
C28 C29 C30 120.57(14) . . ?
C28 C29 H29 119.7 . . ?
C30 C29 H29 119.7 . . ?
C25 C30 C29 119.94(14) . . ?
C25 C30 H30 120.0 . . ?
C29 C30 H30 120.0 . . ?
C36 C31 C32 118.54(14) . . ?
C36 C31 S1 124.64(11) . . ?
C32 C31 S1 116.80(12) . . ?
C33 C32 C31 120.93(15) . . ?
C33 C32 H32 119.5 . . ?
C31 C32 H32 119.5 . . ?
C32 C33 C34 121.39(14) . . ?
C32 C33 H33 119.3 . . ?
C34 C33 H33 119.3 . . ?
C33 C34 C35 117.09(14) . . ?
C33 C34 C39 124.70(15) . . ?
C35 C34 C39 118.20(16) . . ?
O1 C35 C36 115.75(13) . . ?
O1 C35 C34 121.26(13) . . ?
C36 C35 C34 122.98(14) . . ?
C35 C36 C31 119.04(13) . . ?
C35 C36 H36 120.5 . . ?
C31 C36 H36 120.5 . . ?
O2 C37 O1 116.54(18) . . ?
O2 C37 C38 126.17(16) . . ?
O1 C37 C38 117.29(16) . . ?
C39 C38 C37 122.98(15) . . ?
C39 C38 H38 118.5 . . ?
C37 C38 H38 118.5 . . ?
C38 C39 C34 118.66(16) . . ?
C38 C39 C40 121.19(17) . . ?
C34 C39 C40 120.15(19) . . ?
C39 C40 H40A 109.5 . . ?
C39 C40 H40B 109.5 . . ?
H40A C40 H40B 109.5 . . ?
C39 C40 H40C 109.5 . . ?
H40A C40 H40C 109.5 . . ?
H40B C40 H40C 109.5 . . ?

loop_
_geom_bond_atom_site_label_1
_geom_bond_atom_site_label_2
_geom_bond_distance
_geom_bond_site_symmetry_2
_geom_bond_publ_flag
Zn1 N1 2.0433(11) . ?
Zn1 N3 2.0481(11) . ?
Zn1 N2 2.0714(12) . ?
Zn1 S1 2.2472(4) . ?
S1 C31 1.7409(15) . ?
N1 C1 1.3453(17) . ?
N1 N4 1.3783(14) . ?
N2 C11 1.3452(17) . ?
N2 N5 1.3705(15) . ?
N3 C21 1.3443(16) . ?
N3 N6 1.3765(14) . ?
N4 C3 1.3532(16) . ?
N4 B1 1.5426(18) . ?
N5 C13 1.3535(17) . ?
N5 B1 1.5524(19) . ?
N6 C23 1.3537(16) . ?
N6 B1 1.5445(18) . ?
O2 C37 1.212(2) . ?
O1 C35 1.3774(18) . ?
O1 C37 1.3820(19) . ?
B1 H1 1.048(18) . ?
C1 C2 1.4006(18) . ?
C1 C5 1.4689(18) . ?
C2 C3 1.3810(19) . ?
C2 H2 0.960(19) . ?
C3 C4 1.4903(19) . ?
C4 H4A 0.9800 . ?
C4 H4B 0.9800 . ?
C4 H4C 0.9800 . ?
C5 C6 1.3929(19) . ?
C5 C10 1.3975(19) . ?
C6 C7 1.390(2) . ?
C6 H6 0.9500 . ?
C7 C8 1.389(2) . ?
C7 H7 0.9500 . ?
C8 C9 1.384(2) . ?
C8 H8 0.9500 . ?
C9 C10 1.382(2) . ?
C9 H9 0.9500 . ?
C10 H10 0.9500 . ?
C11 C12 1.4047(18) . ?
C11 C15 1.4689(18) . ?
C12 C13 1.3869(19) . ?
C12 H12 0.899(19) . ?
C13 C14 1.4966(18) . ?
C14 H14A 0.9800 . ?
C14 H14B 0.9800 . ?
C14 H14C 0.9800 . ?
C15 C16 1.3978(18) . ?
C15 C20 1.3982(19) . ?
C16 C17 1.391(2) . ?
C16 H16 0.9500 . ?
C17 C18 1.387(2) . ?
C17 H17 0.9500 . ?
C18 C19 1.392(2) . ?
C18 H18 0.9500 . ?
C19 C20 1.390(2) . ?
C19 H19 0.9500 . ?
C20 H20 0.9500 . ?
C21 C22 1.4011(17) . ?
C21 C25 1.4724(17) . ?
C22 C23 1.3866(17) . ?
C22 H22 0.942(18) . ?
C23 C24 1.4907(17) . ?
C24 H24A 0.9800 . ?
C24 H24B 0.9800 . ?
C24 H24C 0.9800 . ?
C25 C30 1.3912(19) . ?
C25 C26 1.3974(19) . ?
C26 C27 1.3919(19) . ?
C26 H26 0.9500 . ?
C27 C28 1.383(2) . ?
C27 H27 0.9500 . ?
C28 C29 1.387(2) . ?
C28 H28 0.9500 . ?
C29 C30 1.3929(19) . ?
C29 H29 0.9500 . ?
C30 H30 0.9500 . ?
C31 C36 1.398(2) . ?
C31 C32 1.418(2) . ?
C32 C33 1.371(2) . ?
C32 H32 0.9500 . ?
C33 C34 1.396(2) . ?
C33 H33 0.9500 . ?
C34 C35 1.399(2) . ?
C34 C39 1.454(2) . ?
C35 C36 1.3859(19) . ?
C36 H36 0.9500 . ?
C37 C38 1.436(3) . ?
C38 C39 1.344(3) . ?
C38 H38 0.9500 . ?
C39 C40 1.505(3) . ?
C40 H40A 0.9800 . ?
C40 H40B 0.9800 . ?
C40 H40C 0.9800 . ?

loop_
_geom_torsion_atom_site_label_1
_geom_torsion_atom_site_label_2
_geom_torsion_atom_site_label_3
_geom_torsion_atom_site_label_4
_geom_torsion
_geom_torsion_site_symmetry_1
_geom_torsion_site_symmetry_2
_geom_torsion_site_symmetry_3
_geom_torsion_site_symmetry_4
_geom_torsion_publ_flag
N1 Zn1 S1 C31 -179.17(6) . . . . ?
N3 Zn1 S1 C31 -56.68(7) . . . . ?
N2 Zn1 S1 C31 64.78(7) . . . . ?
N3 Zn1 N1 C1 -141.66(15) . . . . ?
N2 Zn1 N1 C1 125.49(15) . . . . ?
S1 Zn1 N1 C1 -7.78(16) . . . . ?
N3 Zn1 N1 N4 45.65(9) . . . . ?
N2 Zn1 N1 N4 -47.20(9) . . . . ?
S1 Zn1 N1 N4 179.53(7) . . . . ?
N1 Zn1 N2 C11 -137.36(14) . . . . ?
N3 Zn1 N2 C11 127.01(14) . . . . ?
S1 Zn1 N2 C11 -6.42(16) . . . . ?
N1 Zn1 N2 N5 59.13(9) . . . . ?
N3 Zn1 N2 N5 -36.51(9) . . . . ?
S1 Zn1 N2 N5 -169.94(7) . . . . ?
N1 Zn1 N3 C21 146.88(14) . . . . ?
N2 Zn1 N3 C21 -123.87(14) . . . . ?
S1 Zn1 N3 C21 12.33(16) . . . . ?
N1 Zn1 N3 N6 -38.46(9) . . . . ?
N2 Zn1 N3 N6 50.79(9) . . . . ?
S1 Zn1 N3 N6 -173.01(7) . . . . ?
C1 N1 N4 C3 0.04(14) . . . . ?
Zn1 N1 N4 C3 175.33(9) . . . . ?
C1 N1 N4 B1 -179.59(11) . . . . ?
Zn1 N1 N4 B1 -4.31(14) . . . . ?
C11 N2 N5 C13 -1.40(14) . . . . ?
Zn1 N2 N5 C13 167.51(8) . . . . ?
C11 N2 N5 B1 174.27(11) . . . . ?
Zn1 N2 N5 B1 -16.82(14) . . . . ?
C21 N3 N6 C23 -0.47(14) . . . . ?
Zn1 N3 N6 C23 -176.94(8) . . . . ?
C21 N3 N6 B1 166.43(11) . . . . ?
Zn1 N3 N6 B1 -10.04(14) . . . . ?
C3 N4 B1 N6 124.88(14) . . . . ?
N1 N4 B1 N6 -55.55(15) . . . . ?
C3 N4 B1 N5 -116.93(14) . . . . ?
N1 N4 B1 N5 62.63(15) . . . . ?
C23 N6 B1 N4 -131.13(13) . . . . ?
N3 N6 B1 N4 64.69(14) . . . . ?
C23 N6 B1 N5 110.03(14) . . . . ?
N3 N6 B1 N5 -54.15(14) . . . . ?
C13 N5 B1 N4 126.83(14) . . . . ?
N2 N5 B1 N4 -47.84(15) . . . . ?
C13 N5 B1 N6 -113.17(14) . . . . ?
N2 N5 B1 N6 72.16(14) . . . . ?
N4 N1 C1 C2 -0.49(15) . . . . ?
Zn1 N1 C1 C2 -173.40(11) . . . . ?
N4 N1 C1 C5 -178.62(12) . . . . ?
Zn1 N1 C1 C5 8.5(2) . . . . ?
N1 C1 C2 C3 0.74(16) . . . . ?
C5 C1 C2 C3 178.80(13) . . . . ?
N1 N4 C3 C2 0.42(15) . . . . ?
B1 N4 C3 C2 -179.98(12) . . . . ?
N1 N4 C3 C4 -178.92(13) . . . . ?
B1 N4 C3 C4 0.7(2) . . . . ?
C1 C2 C3 N4 -0.69(16) . . . . ?
C1 C2 C3 C4 178.60(14) . . . . ?
N1 C1 C5 C6 -30.8(2) . . . . ?
C2 C1 C5 C6 151.40(15) . . . . ?
N1 C1 C5 C10 149.36(13) . . . . ?
C2 C1 C5 C10 -28.4(2) . . . . ?
C10 C5 C6 C7 -2.8(2) . . . . ?
C1 C5 C6 C7 177.36(16) . . . . ?
C5 C6 C7 C8 0.0(3) . . . . ?
C6 C7 C8 C9 2.2(3) . . . . ?
C7 C8 C9 C10 -1.5(3) . . . . ?
C8 C9 C10 C5 -1.4(2) . . . . ?
C6 C5 C10 C9 3.5(2) . . . . ?
C1 C5 C10 C9 -176.63(13) . . . . ?
N5 N2 C11 C12 0.85(14) . . . . ?
Zn1 N2 C11 C12 -163.16(11) . . . . ?
N5 N2 C11 C15 -176.16(11) . . . . ?
Zn1 N2 C11 C15 19.8(2) . . . . ?
N2 C11 C12 C13 -0.02(15) . . . . ?
C15 C11 C12 C13 176.71(13) . . . . ?
N2 N5 C13 C12 1.38(15) . . . . ?
B1 N5 C13 C12 -173.68(12) . . . . ?
N2 N5 C13 C14 -176.72(12) . . . . ?
B1 N5 C13 C14 8.2(2) . . . . ?
C11 C12 C13 N5 -0.82(15) . . . . ?
C11 C12 C13 C14 177.11(13) . . . . ?
N2 C11 C15 C16 -150.56(13) . . . . ?
C12 C11 C15 C16 33.1(2) . . . . ?
N2 C11 C15 C20 32.37(19) . . . . ?
C12 C11 C15 C20 -144.00(14) . . . . ?
C20 C15 C16 C17 0.3(2) . . . . ?
C11 C15 C16 C17 -176.81(13) . . . . ?
C15 C16 C17 C18 -0.6(2) . . . . ?
C16 C17 C18 C19 0.2(2) . . . . ?
C17 C18 C19 C20 0.4(2) . . . . ?
C18 C19 C20 C15 -0.7(2) . . . . ?
C16 C15 C20 C19 0.3(2) . . . . ?
C11 C15 C20 C19 177.47(13) . . . . ?
N6 N3 C21 C22 -0.03(14) . . . . ?
Zn1 N3 C21 C22 174.83(11) . . . . ?
N6 N3 C21 C25 -179.17(11) . . . . ?
Zn1 N3 C21 C25 -4.3(2) . . . . ?
N3 C21 C22 C23 0.50(15) . . . . ?
C25 C21 C22 C23 179.60(12) . . . . ?
N3 N6 C23 C22 0.79(14) . . . . ?
B1 N6 C23 C22 -164.62(12) . . . . ?
N3 N6 C23 C24 -177.24(11) . . . . ?
B1 N6 C23 C24 17.4(2) . . . . ?
C21 C22 C23 N6 -0.78(14) . . . . ?
C21 C22 C23 C24 177.05(13) . . . . ?
N3 C21 C25 C30 -52.39(19) . . . . ?
C22 C21 C25 C30 128.62(15) . . . . ?
N3 C21 C25 C26 128.00(14) . . . . ?
C22 C21 C25 C26 -50.99(19) . . . . ?
C30 C25 C26 C27 1.7(2) . . . . ?
C21 C25 C26 C27 -178.73(13) . . . . ?
C25 C26 C27 C28 -2.1(2) . . . . ?
C26 C27 C28 C29 1.0(2) . . . . ?
C27 C28 C29 C30 0.4(2) . . . . ?
C26 C25 C30 C29 -0.2(2) . . . . ?
C21 C25 C30 C29 -179.84(14) . . . . ?
C28 C29 C30 C25 -0.8(2) . . . . ?
Zn1 S1 C31 C36 -8.10(14) . . . . ?
Zn1 S1 C31 C32 170.17(10) . . . . ?
C36 C31 C32 C33 0.6(2) . . . . ?
S1 C31 C32 C33 -177.79(12) . . . . ?
C31 C32 C33 C34 0.6(2) . . . . ?
C32 C33 C34 C35 -0.5(2) . . . . ?
C32 C33 C34 C39 -179.42(15) . . . . ?
C37 O1 C35 C36 178.14(13) . . . . ?
C37 O1 C35 C34 -0.8(2) . . . . ?
C33 C34 C35 O1 178.05(13) . . . . ?
C39 C34 C35 O1 -3.0(2) . . . . ?
C33 C34 C35 C36 -0.8(2) . . . . ?
C39 C34 C35 C36 178.18(14) . . . . ?
O1 C35 C36 C31 -176.93(12) . . . . ?
C34 C35 C36 C31 2.0(2) . . . . ?
C32 C31 C36 C35 -1.8(2) . . . . ?
S1 C31 C36 C35 176.41(11) . . . . ?
C35 O1 C37 O2 -176.38(14) . . . . ?
C35 O1 C37 C38 3.9(2) . . . . ?
O2 C37 C38 C39 176.98(17) . . . . ?
O1 C37 C38 C39 -3.3(2) . . . . ?
C37 C38 C39 C34 -0.4(2) . . . . ?
C37 C38 C39 C40 178.90(16) . . . . ?
C33 C34 C39 C38 -177.61(16) . . . . ?
C35 C34 C39 C38 3.5(2) . . . . ?
C33 C34 C39 C40 3.1(2) . . . . ?
C35 C34 C39 C40 -175.80(15) . . . . ?
